data_7159997
loop_
_publ_author_name
'Yin, Zhiyong'
'Maczka, Michael'
'Schnakenburg, Gregor'
'Schulz, Stefan'
'Dickschat, Jeroen S.'

_publ_section_title
;
 Enantioselective synthesis of all stereoisomers of geosmin and of
 biosynthetically related natural products.
;
_journal_issue 28
_journal_name_full 'Organic &amp; biomolecular chemistry'
_journal_page_first 5748
_journal_page_last 5758
_journal_paper_doi 10.1039/d4ob00934g
_journal_volume 22
_journal_year 2024
_chemical_absolute_configuration ad
_chemical_formula_moiety 'C12 H22 O2'
_chemical_formula_sum 'C12 H22 O2'
_chemical_formula_weight 198.30
_chemical_name_systematic GS-7s-Li
_space_group_crystal_system orthorhombic
_space_group_IT_number 19
_space_group_name_Hall 'P 2ac 2ab'
_space_group_name_H-M_alt 'P 21 21 21'
_atom_sites_solution_hydrogens geom
_audit_creation_date 2023-12-12
_audit_creation_method
;
Olex2 1.2
(compiled 2018.05.29 svn.r3508 for OlexSys, GUI svn.r5506)
;
_audit_update_record
;
2024-05-21 deposited with the CCDC.	2024-06-24 downloaded from the CCDC.
;
_cell_angle_alpha 90.00
_cell_angle_beta 90.00
_cell_angle_gamma 90.00
_cell_formula_units_Z 4
_cell_length_a 6.3202(3)
_cell_length_b 11.5648(5)
_cell_length_c 15.4255(9)
_cell_measurement_reflns_used 10153
_cell_measurement_temperature 100
_cell_measurement_theta_max 70.56
_cell_measurement_theta_min 4.78
_cell_volume 1127.48(10)
_computing_cell_refinement 'X-Area Recipe 1.37.0.0 (STOE, 2021)'
_computing_data_collection 'X-Area Pilatus3_SV 1.31.189.0 (STOE, 2022)'
_computing_data_reduction
;
X-Area Integrate 2.5.11.0 (STOE, 2022)
X-Area LANA 2.7.9.0 (STOE, 2022)
;
_computing_molecular_graphics 'Olex2 (Dolomanov et al., 2009)'
_computing_publication_material 'Olex2 (Dolomanov et al., 2009)'
_computing_structure_refinement 'XL (Sheldrick, 2008)'
_computing_structure_solution 'SHELXT 2014/5 (Sheldrick, 2014)'
_diffrn_ambient_temperature 100
_diffrn_detector_area_resol_mean 5.81
_diffrn_measured_fraction_theta_full 1.000
_diffrn_measured_fraction_theta_max 0.999
_diffrn_measurement_device_type 'STOE STADIVARI'
_diffrn_measurement_method 'rotation method, \w scans'
_diffrn_radiation_type CuK\a
_diffrn_radiation_wavelength 1.54186
_diffrn_reflns_av_R_equivalents 0.0598
_diffrn_reflns_av_unetI/netI 0.0371
_diffrn_reflns_Laue_measured_fraction_full 1.000
_diffrn_reflns_Laue_measured_fraction_max 0.999
_diffrn_reflns_limit_h_max 4
_diffrn_reflns_limit_h_min -7
_diffrn_reflns_limit_k_max 14
_diffrn_reflns_limit_k_min -11
_diffrn_reflns_limit_l_max 18
_diffrn_reflns_limit_l_min -18
_diffrn_reflns_number 14494
_diffrn_reflns_point_group_measured_fraction_full 0.999
_diffrn_reflns_point_group_measured_fraction_max 0.994
_diffrn_reflns_theta_full 67.686
_diffrn_reflns_theta_max 70.531
_diffrn_reflns_theta_min 4.779
_diffrn_source 'Axo Cu'
_exptl_absorpt_coefficient_mu 0.60
_exptl_absorpt_correction_T_max 0.9228
_exptl_absorpt_correction_T_min 0.7297
_exptl_absorpt_correction_type multi-scan
_exptl_absorpt_process_details
;
STOE LANA, absorption correction by scaling of reflection intensities.
J. Koziskova, F. Hahn, J. Richter, J. Kozisek, "Comparison of different
absorption corrections on the model structure of tetrakis(\m~2~-acetato)-
diaqua-di-copper(II)", Acta Chimica Slovaca, vol. 9, no. 2, 2016, pp. 136 - 140.
Afterwards a spherical absorption correction was performed within STOE LANA.
;
_exptl_crystal_colour 'clear colourless'
_exptl_crystal_colour_lustre clear
_exptl_crystal_colour_primary colourless
_exptl_crystal_density_diffrn 1.168
_exptl_crystal_density_method 'not measured'
_exptl_crystal_description needle
_exptl_crystal_F_000 440
_exptl_crystal_size_max 0.3
_exptl_crystal_size_mid 0.1
_exptl_crystal_size_min 0.06
_refine_diff_density_max 0.201
_refine_diff_density_min -0.220
_refine_diff_density_rms 0.045
_refine_ls_abs_structure_details
;
 Flack x determined using 712 quotients [(I+)-(I-)]/[(I+)+(I-)]
 (Parsons, Flack and Wagner, Acta Cryst. B69 (2013) 249-259).
;
_refine_ls_abs_structure_Flack -0.12(18)
_refine_ls_extinction_method none
_refine_ls_goodness_of_fit_ref 1.051
_refine_ls_hydrogen_treatment constr
_refine_ls_matrix_type full
_refine_ls_number_parameters 131
_refine_ls_number_reflns 2141
_refine_ls_number_restraints 0
_refine_ls_restrained_S_all 1.051
_refine_ls_R_factor_all 0.0473
_refine_ls_R_factor_gt 0.0387
_refine_ls_shift/su_max 0.000
_refine_ls_shift/su_mean 0.000
_refine_ls_structure_factor_coef Fsqd
_refine_ls_weighting_details 'w=1/[\s^2^(Fo^2^)+(0.0584P)^2^+0.0661P] where P=(Fo^2^+2Fc^2^)/3'
_refine_ls_weighting_scheme calc
_refine_ls_wR_factor_gt 0.0911
_refine_ls_wR_factor_ref 0.0958
_reflns_Friedel_coverage 0.686
_reflns_Friedel_fraction_full 0.998
_reflns_Friedel_fraction_max 0.988
_reflns_number_gt 1877
_reflns_number_total 2141
_reflns_threshold_expression 'I > 2\s(I)'
_cod_data_source_file d4ob00934g2.cif
_cod_data_source_block 10
_cod_depositor_comments 'Adding full bibliography for 7159997--7160000.cif.'
_cod_database_code 7159997
_shelx_shelxl_version_number 2017/1
_shelx_space_group_comment
;
The symmetry employed for this shelxl refinement is uniquely defined
by the following loop, which should always be used as a source of
symmetry information in preference to the above space-group names.
They are only intended as comments.
;
_shelx_estimated_absorpt_t_max 0.965
_shelx_estimated_absorpt_t_min 0.840
_olex2_refinement_description
;
1. Fixed Uiso
 At 1.2 times of:
  All C(H) groups, All C(H,H) groups
 At 1.5 times of:
  All C(H,H,H) groups, All O(H) groups
2.a Ternary CH refined with riding coordinates:
 C6(H6), C8(H8)
2.b Secondary CH2 refined with riding coordinates:
 C3(H3A,H3B), C4(H4A,H4B), C5(H5A,H5B), C7(H7A,H7B), C9(H9A,H9B), C10(H10A,H10B)
2.c Idealised Me refined as rotating group:
 C11(H11A,H11B,H11C), C12(H12A,H12B,H12C)
2.d Idealised tetrahedral OH refined as rotating group:
 O1(H1), O2(H2)
;
_olex2_submission_special_instructions 'No special instructions were received'

loop_
_space_group_symop_operation_xyz
'x, y, z'
'-x+1/2, -y, z+1/2'
'-x, y+1/2, -z+1/2'
'x+1/2, -y+1/2, -z'

loop_
_atom_site_label
_atom_site_type_symbol
_atom_site_fract_x
_atom_site_fract_y
_atom_site_fract_z
_atom_site_U_iso_or_equiv
_atom_site_adp_type
_atom_site_occupancy
_atom_site_site_symmetry_order
_atom_site_calc_flag
_atom_site_refinement_flags_posn
_atom_site_refinement_flags_adp
_atom_site_refinement_flags_occupancy
_atom_site_disorder_assembly
_atom_site_disorder_group
O1 O 0.6666(2) 0.62632(14) 0.53817(10) 0.0191(4) Uani 1 1 d . . . . .
H1 H 0.623443 0.690960 0.555599 0.029 Uiso 1 1 calc GR . . . .
O2 O 0.3970(2) 0.78833(14) 0.59952(11) 0.0217(4) Uani 1 1 d . . . . .
H2 H 0.349032 0.825715 0.557180 0.033 Uiso 1 1 calc GR . . . .
C1 C 0.5077(3) 0.53839(19) 0.55691(14) 0.0160(5) Uani 1 1 d . . . . .
C2 C 0.5501(3) 0.4919(2) 0.65073(14) 0.0174(5) Uani 1 1 d . . . . .
C3 C 0.7770(3) 0.4442(2) 0.65458(14) 0.0199(5) Uani 1 1 d . . . . .
H3A H 0.878003 0.508709 0.646322 0.024 Uiso 1 1 calc R . . . .
H3B H 0.802397 0.410841 0.712757 0.024 Uiso 1 1 calc R . . . .
C4 C 0.8192(4) 0.3515(2) 0.58592(15) 0.0233(5) Uani 1 1 d . . . . .
H4A H 0.970348 0.329133 0.587916 0.028 Uiso 1 1 calc R . . . .
H4B H 0.733674 0.282058 0.599178 0.028 Uiso 1 1 calc R . . . .
C5 C 0.7650(4) 0.3943(2) 0.49506(15) 0.0225(5) Uani 1 1 d . . . . .
H5A H 0.780368 0.329521 0.453549 0.027 Uiso 1 1 calc R . . . .
H5B H 0.866682 0.455391 0.478175 0.027 Uiso 1 1 calc R . . . .
C6 C 0.5391(4) 0.4426(2) 0.48903(14) 0.0187(5) Uani 1 1 d . . . . .
H6 H 0.439605 0.378333 0.503715 0.022 Uiso 1 1 calc R . . . .
C7 C 0.2894(3) 0.5960(2) 0.55122(14) 0.0179(5) Uani 1 1 d . . . . .
H7A H 0.271118 0.629038 0.492481 0.021 Uiso 1 1 calc R . . . .
H7B H 0.178824 0.536449 0.559587 0.021 Uiso 1 1 calc R . . . .
C8 C 0.2583(3) 0.6918(2) 0.61829(15) 0.0199(5) Uani 1 1 d . . . . .
H8 H 0.108108 0.718865 0.616091 0.024 Uiso 1 1 calc R . . . .
C9 C 0.3083(3) 0.6506(2) 0.70978(14) 0.0199(5) Uani 1 1 d . . . . .
H9A H 0.198556 0.594930 0.728555 0.024 Uiso 1 1 calc R . . . .
H9B H 0.304253 0.717490 0.749831 0.024 Uiso 1 1 calc R . . . .
C10 C 0.5265(4) 0.5927(2) 0.71530(14) 0.0187(5) Uani 1 1 d . . . . .
H10A H 0.548535 0.563406 0.774914 0.022 Uiso 1 1 calc R . . . .
H10B H 0.637274 0.651122 0.703381 0.022 Uiso 1 1 calc R . . . .
C11 C 0.3939(4) 0.3961(2) 0.67739(15) 0.0202(5) Uani 1 1 d . . . . .
H11A H 0.248558 0.424313 0.670874 0.030 Uiso 1 1 calc GR . . . .
H11B H 0.418894 0.374630 0.737993 0.030 Uiso 1 1 calc GR . . . .
H11C H 0.414812 0.328259 0.640259 0.030 Uiso 1 1 calc GR . . . .
C12 C 0.4908(4) 0.4807(2) 0.39598(16) 0.0262(5) Uani 1 1 d . . . . .
H12A H 0.340566 0.500707 0.391082 0.039 Uiso 1 1 calc GR . . . .
H12B H 0.523592 0.417344 0.355959 0.039 Uiso 1 1 calc GR . . . .
H12C H 0.577156 0.548279 0.381362 0.039 Uiso 1 1 calc GR . . . .

loop_
_atom_site_aniso_label
_atom_site_aniso_U_11
_atom_site_aniso_U_22
_atom_site_aniso_U_33
_atom_site_aniso_U_23
_atom_site_aniso_U_13
_atom_site_aniso_U_12
O1 0.0220(8) 0.0137(8) 0.0216(8) -0.0003(7) 0.0018(6) -0.0045(6)
O2 0.0271(8) 0.0137(8) 0.0243(9) 0.0029(7) -0.0029(7) -0.0005(7)
C1 0.0166(10) 0.0141(11) 0.0174(11) 0.0011(9) -0.0002(7) -0.0029(9)
C2 0.0186(10) 0.0165(12) 0.0170(11) 0.0000(9) -0.0004(8) -0.0012(9)
C3 0.0221(11) 0.0175(11) 0.0201(10) 0.0004(9) -0.0029(8) -0.0017(9)
C4 0.0222(11) 0.0202(13) 0.0277(12) -0.0018(10) -0.0012(9) 0.0008(9)
C5 0.0249(11) 0.0207(12) 0.0220(11) -0.0052(10) 0.0039(9) 0.0007(10)
C6 0.0234(10) 0.0155(11) 0.0173(11) -0.0027(9) -0.0012(8) -0.0020(9)
C7 0.0197(11) 0.0166(11) 0.0173(11) 0.0018(9) -0.0017(8) -0.0014(9)
C8 0.0191(10) 0.0171(12) 0.0235(12) 0.0002(9) -0.0005(9) 0.0011(9)
C9 0.0243(10) 0.0167(12) 0.0188(11) -0.0011(9) 0.0033(8) 0.0011(10)
C10 0.0233(10) 0.0167(12) 0.0160(10) 0.0000(9) -0.0009(8) -0.0003(9)
C11 0.0221(10) 0.0168(11) 0.0218(12) 0.0052(10) 0.0000(9) -0.0006(9)
C12 0.0331(13) 0.0262(13) 0.0194(12) -0.0034(11) -0.0014(9) 0.0002(11)

loop_
_atom_type_symbol
_atom_type_description
_atom_type_scat_dispersion_real
_atom_type_scat_dispersion_imag
_atom_type_scat_source
C C 0.0181 0.0091 'International Tables Vol C Tables 4.2.6.8 and 6.1.1.4'
H H 0.0000 0.0000 'International Tables Vol C Tables 4.2.6.8 and 6.1.1.4'
O O 0.0492 0.0322 'International Tables Vol C Tables 4.2.6.8 and 6.1.1.4'

loop_
_geom_angle_atom_site_label_1
_geom_angle_atom_site_label_2
_geom_angle_atom_site_label_3
_geom_angle
_geom_angle_site_symmetry_1
_geom_angle_site_symmetry_3
_geom_angle_publ_flag
C1 O1 H1 109.5 . . ?
C8 O2 H2 109.5 . . ?
O1 C1 C2 107.73(16) . . ?
O1 C1 C6 106.15(16) . . ?
O1 C1 C7 107.76(17) . . ?
C6 C1 C2 111.10(18) . . ?
C7 C1 C2 110.83(17) . . ?
C7 C1 C6 112.97(17) . . ?
C3 C2 C1 108.56(17) . . ?
C3 C2 C10 109.68(18) . . ?
C3 C2 C11 109.22(18) . . ?
C10 C2 C1 108.72(18) . . ?
C11 C2 C1 112.57(17) . . ?
C11 C2 C10 108.06(18) . . ?
C2 C3 H3A 109.0 . . ?
C2 C3 H3B 109.0 . . ?
H3A C3 H3B 107.8 . . ?
C4 C3 C2 112.79(19) . . ?
C4 C3 H3A 109.0 . . ?
C4 C3 H3B 109.0 . . ?
C3 C4 H4A 109.3 . . ?
C3 C4 H4B 109.3 . . ?
H4A C4 H4B 107.9 . . ?
C5 C4 C3 111.7(2) . . ?
C5 C4 H4A 109.3 . . ?
C5 C4 H4B 109.3 . . ?
C4 C5 H5A 109.1 . . ?
C4 C5 H5B 109.1 . . ?
C4 C5 C6 112.48(18) . . ?
H5A C5 H5B 107.8 . . ?
C6 C5 H5A 109.1 . . ?
C6 C5 H5B 109.1 . . ?
C1 C6 H6 107.5 . . ?
C5 C6 C1 109.96(18) . . ?
C5 C6 H6 107.5 . . ?
C12 C6 C1 113.9(2) . . ?
C12 C6 C5 110.28(19) . . ?
C12 C6 H6 107.5 . . ?
C1 C7 H7A 109.0 . . ?
C1 C7 H7B 109.0 . . ?
H7A C7 H7B 107.8 . . ?
C8 C7 C1 113.07(17) . . ?
C8 C7 H7A 109.0 . . ?
C8 C7 H7B 109.0 . . ?
O2 C8 C7 110.19(17) . . ?
O2 C8 H8 109.0 . . ?
O2 C8 C9 107.47(18) . . ?
C7 C8 H8 109.0 . . ?
C9 C8 C7 111.98(19) . . ?
C9 C8 H8 109.0 . . ?
C8 C9 H9A 109.2 . . ?
C8 C9 H9B 109.2 . . ?
C8 C9 C10 111.98(17) . . ?
H9A C9 H9B 107.9 . . ?
C10 C9 H9A 109.2 . . ?
C10 C9 H9B 109.2 . . ?
C2 C10 H10A 109.1 . . ?
C2 C10 H10B 109.1 . . ?
C9 C10 C2 112.40(18) . . ?
C9 C10 H10A 109.1 . . ?
C9 C10 H10B 109.1 . . ?
H10A C10 H10B 107.9 . . ?
C2 C11 H11A 109.5 . . ?
C2 C11 H11B 109.5 . . ?
C2 C11 H11C 109.5 . . ?
H11A C11 H11B 109.5 . . ?
H11A C11 H11C 109.5 . . ?
H11B C11 H11C 109.5 . . ?
C6 C12 H12A 109.5 . . ?
C6 C12 H12B 109.5 . . ?
C6 C12 H12C 109.5 . . ?
H12A C12 H12B 109.5 . . ?
H12A C12 H12C 109.5 . . ?
H12B C12 H12C 109.5 . . ?

loop_
_geom_bond_atom_site_label_1
_geom_bond_atom_site_label_2
_geom_bond_distance
_geom_bond_site_symmetry_2
_geom_bond_publ_flag
O1 H1 0.8400 . ?
O1 C1 1.458(3) . ?
O2 H2 0.8400 . ?
O2 C8 1.449(3) . ?
C1 C2 1.567(3) . ?
C1 C6 1.537(3) . ?
C1 C7 1.534(3) . ?
C2 C3 1.538(3) . ?
C2 C10 1.541(3) . ?
C2 C11 1.540(3) . ?
C3 H3A 0.9900 . ?
C3 H3B 0.9900 . ?
C3 C4 1.530(3) . ?
C4 H4A 0.9900 . ?
C4 H4B 0.9900 . ?
C4 C5 1.525(3) . ?
C5 H5A 0.9900 . ?
C5 H5B 0.9900 . ?
C5 C6 1.536(3) . ?
C6 H6 1.0000 . ?
C6 C12 1.532(3) . ?
C7 H7A 0.9900 . ?
C7 H7B 0.9900 . ?
C7 C8 1.528(3) . ?
C8 H8 1.0000 . ?
C8 C9 1.523(3) . ?
C9 H9A 0.9900 . ?
C9 H9B 0.9900 . ?
C9 C10 1.535(3) . ?
C10 H10A 0.9900 . ?
C10 H10B 0.9900 . ?
C11 H11A 0.9800 . ?
C11 H11B 0.9800 . ?
C11 H11C 0.9800 . ?
C12 H12A 0.9800 . ?
C12 H12B 0.9800 . ?
C12 H12C 0.9800 . ?
